data_7002702
loop_
_publ_author_name
'Cowley, Michael J.'
'Lynam, Jason M.'
'Moneypenny, Robert S.'
'Whitwood, Adrian C.'
'Wilson, Alastair J.'

_publ_section_title
;
 Ruthenium alkynyl, carbene and alkenyl complexes containing pendant
 uracil groups: an investigation into the formation of
 alkenyl-phosphonio complexes
;
_journal_issue 43
_journal_name_full 'Dalton Transactions'
_journal_page_first 9529
_journal_page_last 9542
_journal_paper_doi 10.1039/b912855g
_journal_year 2009
_chemical_formula_moiety 'C50 H43 O P2 Ru, 0.75(C H2 Cl2), 0.25(C4 H10 O), C F3 O3 S'
_chemical_formula_sum 'C52.75 H47 Cl1.5 F3 O4.25 P2 Ru S'
_chemical_formula_weight 1054.15
_chemical_name_systematic
;
?
;
_space_group_IT_number 14
_symmetry_cell_setting monoclinic
_symmetry_space_group_name_Hall '-P 2yn'
_symmetry_space_group_name_H-M 'P 1 21/n 1'
_atom_sites_solution_hydrogens geom
_atom_sites_solution_primary direct
_atom_sites_solution_secondary difmap
_audit_creation_method SHELXL-97
_cell_angle_alpha 90.00
_cell_angle_beta 94.150(2)
_cell_angle_gamma 90.00
_cell_formula_units_Z 4
_cell_length_a 12.3192(10)
_cell_length_b 12.4402(10)
_cell_length_c 31.194(3)
_cell_measurement_reflns_used 5995
_cell_measurement_temperature 110(2)
_cell_measurement_theta_max 28.14
_cell_measurement_theta_min 2.39
_cell_volume 4768.0(7)
_computing_cell_refinement 'Bruker SMART'
_computing_data_collection 'Bruker SMART'
_computing_data_reduction 'Bruker SAINT'
_computing_molecular_graphics 'Bruker SHELXTL'
_computing_publication_material 'Bruker SHELXTL'
_computing_structure_refinement 'SHELXL-97 (Sheldrick, 1997)'
_computing_structure_solution 'SHELXS-97 (Sheldrick, 1990)'
_diffrn_ambient_temperature 110(2)
_diffrn_measured_fraction_theta_full 0.997
_diffrn_measured_fraction_theta_max 0.997
_diffrn_measurement_device_type 'CCD area detector'
_diffrn_measurement_method 'phi and omega scans'
_diffrn_radiation_monochromator graphite
_diffrn_radiation_source 'fine-focus sealed tube'
_diffrn_radiation_type MoK\a
_diffrn_radiation_wavelength 0.71073
_diffrn_reflns_av_R_equivalents 0.0386
_diffrn_reflns_av_sigmaI/netI 0.0358
_diffrn_reflns_limit_h_max 16
_diffrn_reflns_limit_h_min -16
_diffrn_reflns_limit_k_max 16
_diffrn_reflns_limit_k_min -16
_diffrn_reflns_limit_l_max 41
_diffrn_reflns_limit_l_min -41
_diffrn_reflns_number 48327
_diffrn_reflns_theta_full 28.32
_diffrn_reflns_theta_max 28.32
_diffrn_reflns_theta_min 1.31
_exptl_absorpt_coefficient_mu 0.582
_exptl_absorpt_correction_T_max 0.950
_exptl_absorpt_correction_T_min 0.843
_exptl_absorpt_correction_type multi-scan
_exptl_absorpt_process_details 'SADABS v2.03; (Sheldrick)'
_exptl_crystal_colour Red
_exptl_crystal_density_diffrn 1.468
_exptl_crystal_density_meas 0
_exptl_crystal_density_method 'not measured'
_exptl_crystal_description Block
_exptl_crystal_F_000 2160
_exptl_crystal_size_max 0.21
_exptl_crystal_size_mid 0.12
_exptl_crystal_size_min 0.09
_refine_diff_density_max 0.677
_refine_diff_density_min -0.574
_refine_diff_density_rms 0.071
_refine_ls_extinction_method none
_refine_ls_goodness_of_fit_ref 1.038
_refine_ls_hydrogen_treatment mixed
_refine_ls_matrix_type full
_refine_ls_number_parameters 639
_refine_ls_number_reflns 11870
_refine_ls_number_restraints 10
_refine_ls_restrained_S_all 1.038
_refine_ls_R_factor_all 0.0447
_refine_ls_R_factor_gt 0.0334
_refine_ls_shift/su_max 0.004
_refine_ls_shift/su_mean 0.000
_refine_ls_structure_factor_coef Fsqd
_refine_ls_weighting_details 'calc w=1/[\s^2^(Fo^2^)+(0.0353P)^2^+2.6072P] where P=(Fo^2^+2Fc^2^)/3'
_refine_ls_weighting_scheme calc
_refine_ls_wR_factor_gt 0.0745
_refine_ls_wR_factor_ref 0.0787
_reflns_number_gt 9876
_reflns_number_total 11871
_reflns_threshold_expression >2sigma(I)
_cod_data_source_file b912855g.txt
_cod_data_source_block CCDC737832_compound3c[OTf]
_cod_depositor_comments
;
The following automatic conversions were performed:
'_symmetry_cell_setting' value 'Monoclinic' changed to 'monoclinic'
according to '/home/saulius/struct/CIF-dictionaries/cif_core.dic'
dictionary named 'cif_core.dic' version 2.4.1 from 2010-06-29.

Automatic conversion script
Id: cif_fix_enum 1527 2010-12-29 10:47:43Z saulius 
;
_cod_original_cell_volume 4768.1(7)
_cod_original_sg_symbol_H-M P2(1)/n
_cod_original_formula_sum 'C52.75 H47 Cl1.50 F3 O4.25 P2 Ru S'
_cod_database_code 7002702

loop_
_symmetry_equiv_pos_as_xyz
'x, y, z'
'-x+1/2, y+1/2, -z+1/2'
'-x, -y, -z'
'x-1/2, -y-1/2, z-1/2'

loop_
_atom_site_label
_atom_site_type_symbol
_atom_site_fract_x
_atom_site_fract_y
_atom_site_fract_z
_atom_site_U_iso_or_equiv
_atom_site_adp_type
_atom_site_occupancy
_atom_site_symmetry_multiplicity
_atom_site_calc_flag
_atom_site_refinement_flags
_atom_site_disorder_assembly
_atom_site_disorder_group
C1 C 0.62320(16) -0.05275(15) 0.77387(6) 0.0195(4) Uani 1 1 d . . .
H1 H 0.6781 -0.0012 0.7656 0.023 Uiso 1 1 calc R . .
C2 C 0.51608(16) -0.06210(16) 0.75534(6) 0.0205(4) Uani 1 1 d . . .
H2 H 0.4829 -0.0162 0.7325 0.025 Uiso 1 1 calc R . .
C3 C 0.46464(16) -0.15126(16) 0.77437(6) 0.0216(4) Uani 1 1 d . . .
H3 H 0.3914 -0.1786 0.7662 0.026 Uiso 1 1 calc R . .
C4 C 0.54256(16) -0.19932(15) 0.80436(6) 0.0201(4) Uani 1 1 d . . .
H4 H 0.5328 -0.2662 0.8202 0.024 Uiso 1 1 calc R . .
C5 C 0.63964(16) -0.13790(16) 0.80481(6) 0.0199(4) Uani 1 1 d . . .
H5 H 0.7087 -0.1557 0.8208 0.024 Uiso 1 1 calc R . .
C6 C 0.43741(15) -0.07989(15) 0.87397(6) 0.0174(4) Uani 1 1 d . . .
C7 C 0.39925(16) -0.12586(16) 0.90803(7) 0.0206(4) Uani 1 1 d . . .
H7 H 0.447(2) -0.1400(19) 0.9290(8) 0.028(6) Uiso 1 1 d . . .
C8 C 0.28717(15) -0.15621(15) 0.91556(6) 0.0176(4) Uani 1 1 d . . .
C9 C 0.26356(16) -0.18870(17) 0.95646(6) 0.0223(4) Uani 1 1 d . . .
H9 H 0.3184 -0.1901 0.9786 0.027 Uiso 1 1 calc R . .
C10 C 0.15844(17) -0.21904(19) 0.96457(7) 0.0268(5) Uani 1 1 d . . .
C11 C 0.07554(17) -0.21746(19) 0.93207(7) 0.0292(5) Uani 1 1 d . . .
H11 H 0.0050 -0.2369 0.9376 0.035 Uiso 1 1 calc R . .
C12 C 0.09955(17) -0.18644(17) 0.89118(7) 0.0260(4) Uani 1 1 d . . .
H12 H 0.0447 -0.1865 0.8691 0.031 Uiso 1 1 calc R . .
C13 C 0.20362(16) -0.15535(16) 0.88270(6) 0.0209(4) Uani 1 1 d . . .
H13 H 0.2181 -0.1339 0.8551 0.025 Uiso 1 1 calc R . .
C14 C 0.0455(2) -0.2970(4) 1.01529(11) 0.0950(17) Uani 1 1 d . . .
H14A H -0.0107 -0.2434 1.0134 0.142 Uiso 1 1 calc R . .
H14B H 0.0518 -0.3269 1.0437 0.142 Uiso 1 1 calc R . .
H14C H 0.0276 -0.3529 0.9948 0.142 Uiso 1 1 calc R . .
C15 C 0.31264(14) 0.10034(14) 0.76468(6) 0.0145(3) Uani 1 1 d . . .
C16 C 0.30363(16) 0.16362(16) 0.72782(6) 0.0207(4) Uani 1 1 d . . .
H16 H 0.3518 0.2202 0.7248 0.025 Uiso 1 1 calc R . .
C17 C 0.22262(18) 0.14235(17) 0.69553(7) 0.0263(5) Uani 1 1 d . . .
H17 H 0.2184 0.1835 0.6706 0.032 Uiso 1 1 calc R . .
C18 C 0.14844(17) 0.06075(16) 0.70012(6) 0.0227(4) Uani 1 1 d . . .
H18 H 0.0939 0.0477 0.6785 0.027 Uiso 1 1 calc R . .
C19 C 0.15549(16) -0.00166(16) 0.73696(6) 0.0194(4) Uani 1 1 d . . .
H19 H 0.1051 -0.0560 0.7404 0.023 Uiso 1 1 calc R . .
C20 C 0.23766(15) 0.01704(15) 0.76864(6) 0.0170(4) Uani 1 1 d . . .
H20 H 0.2432 -0.0264 0.7930 0.020 Uiso 1 1 calc R . .
C21 C 0.30372(14) 0.18143(15) 0.84497(6) 0.0156(4) Uani 1 1 d . . .
C22 C 0.25803(15) 0.12373(16) 0.87716(6) 0.0193(4) Uani 1 1 d . . .
H22 H 0.2887 0.0587 0.8864 0.023 Uiso 1 1 calc R . .
C23 C 0.16649(17) 0.16286(19) 0.89560(7) 0.0261(4) Uani 1 1 d . . .
H23 H 0.1358 0.1234 0.9170 0.031 Uiso 1 1 calc R . .
C24 C 0.12071(17) 0.25983(19) 0.88249(7) 0.0286(5) Uani 1 1 d . . .
H24 H 0.0596 0.2856 0.8950 0.034 Uiso 1 1 calc R . .
C25 C 0.16622(17) 0.31855(17) 0.85063(7) 0.0251(4) Uani 1 1 d . . .
H25 H 0.1362 0.3843 0.8419 0.030 Uiso 1 1 calc R . .
C26 C 0.25652(15) 0.27924(16) 0.83171(6) 0.0197(4) Uani 1 1 d . . .
H26 H 0.2860 0.3183 0.8100 0.024 Uiso 1 1 calc R . .
C27 C 0.48949(14) 0.23934(15) 0.79913(6) 0.0159(4) Uani 1 1 d . . .
C28 C 0.50946(15) 0.32150(15) 0.82902(6) 0.0178(4) Uani 1 1 d . . .
H28 H 0.4759 0.3203 0.8548 0.021 Uiso 1 1 calc R . .
C29 C 0.57936(15) 0.40528(16) 0.82050(7) 0.0217(4) Uani 1 1 d . . .
H29 H 0.5946 0.4584 0.8410 0.026 Uiso 1 1 calc R . .
C30 C 0.62630(16) 0.40978(17) 0.78155(7) 0.0248(4) Uani 1 1 d . . .
H30 H 0.6708 0.4674 0.7755 0.030 Uiso 1 1 calc R . .
C31 C 0.60701(16) 0.32841(17) 0.75157(7) 0.0231(4) Uani 1 1 d . . .
H31 H 0.6381 0.3318 0.7253 0.028 Uiso 1 1 calc R . .
C32 C 0.54124(15) 0.24178(16) 0.76073(6) 0.0192(4) Uani 1 1 d . . .
H32 H 0.5317 0.1854 0.7413 0.023 Uiso 1 1 calc R . .
C33 C 0.76542(15) 0.07893(15) 0.85059(6) 0.0169(4) Uani 1 1 d . . .
C34 C 0.76668(15) 0.16851(17) 0.82363(7) 0.0221(4) Uani 1 1 d . . .
H34 H 0.7061 0.2132 0.8206 0.027 Uiso 1 1 calc R . .
C35 C 0.85705(17) 0.19153(17) 0.80130(7) 0.0249(4) Uani 1 1 d . . .
H35 H 0.8571 0.2517 0.7836 0.030 Uiso 1 1 calc R . .
C36 C 0.94722(17) 0.12500(17) 0.80527(7) 0.0257(4) Uani 1 1 d . . .
H36 H 1.0077 0.1400 0.7901 0.031 Uiso 1 1 calc R . .
C37 C 0.94697(17) 0.03659(17) 0.83176(7) 0.0270(5) Uani 1 1 d . . .
H37 H 1.0078 -0.0078 0.8345 0.032 Uiso 1 1 calc R . .
C38 C 0.85690(16) 0.01256(16) 0.85457(7) 0.0211(4) Uani 1 1 d . . .
H38 H 0.8578 -0.0474 0.8724 0.025 Uiso 1 1 calc R . .
C39 C 0.69011(15) -0.04561(16) 0.91975(6) 0.0193(4) Uani 1 1 d . . .
C40 C 0.74578(19) -0.00175(19) 0.95629(7) 0.0302(5) Uani 1 1 d . . .
H40 H 0.7571 0.0721 0.9582 0.036 Uiso 1 1 calc R . .
C41 C 0.7841(2) -0.0680(2) 0.98961(8) 0.0381(6) Uani 1 1 d . . .
H41 H 0.8209 -0.0384 1.0139 0.046 Uiso 1 1 calc R . .
C42 C 0.76823(19) -0.1781(2) 0.98714(7) 0.0318(5) Uani 1 1 d . . .
H42 H 0.7927 -0.2221 1.0099 0.038 Uiso 1 1 calc R . .
C43 C 0.71603(18) -0.22211(18) 0.95074(7) 0.0280(5) Uani 1 1 d . . .
H43 H 0.7075 -0.2962 0.9485 0.034 Uiso 1 1 calc R . .
C44 C 0.67615(17) -0.15620(17) 0.91735(6) 0.0229(4) Uani 1 1 d . . .
H44 H 0.6397 -0.1864 0.8931 0.028 Uiso 1 1 calc R . .
C45 C 0.60678(15) 0.16389(16) 0.90657(6) 0.0185(4) Uani 1 1 d . . .
C46 C 0.67335(17) 0.25436(17) 0.91137(7) 0.0234(4) Uani 1 1 d . . .
H46 H 0.7382 0.2572 0.8979 0.028 Uiso 1 1 calc R . .
C47 C 0.64292(19) 0.34030(18) 0.93628(7) 0.0296(5) Uani 1 1 d . . .
H47 H 0.6872 0.4008 0.9391 0.036 Uiso 1 1 calc R . .
C48 C 0.54757(19) 0.33661(19) 0.95679(7) 0.0312(5) Uani 1 1 d . . .
H48 H 0.5277 0.3945 0.9734 0.037 Uiso 1 1 calc R . .
C49 C 0.48146(18) 0.24687(19) 0.95273(7) 0.0295(5) Uani 1 1 d . . .
H49 H 0.4173 0.2442 0.9667 0.035 Uiso 1 1 calc R . .
C50 C 0.51097(16) 0.16083(17) 0.92781(6) 0.0230(4) Uani 1 1 d . . .
H50 H 0.4664 0.1005 0.9252 0.028 Uiso 1 1 calc R . .
O1 O 0.14598(14) -0.24916(17) 1.00626(5) 0.0435(5) Uani 1 1 d . . .
P1 P 0.40750(4) 0.12391(4) 0.812193(15) 0.01335(9) Uani 1 1 d . . .
P2 P 0.64136(4) 0.04523(4) 0.876261(15) 0.01509(10) Uani 1 1 d . . .
Ru1 Ru 0.509899(11) -0.032252(11) 0.828034(5) 0.01325(4) Uani 1 1 d . . .
C51 C 0.8961(2) 0.5392(2) 0.88057(10) 0.0417(6) Uani 1 1 d . . .
F1 F 1.00038(14) 0.54331(14) 0.87185(8) 0.0722(6) Uani 1 1 d . . .
F2 F 0.86316(15) 0.43753(12) 0.87499(6) 0.0622(5) Uani 1 1 d . . .
F3 F 0.89163(17) 0.56272(15) 0.92213(6) 0.0669(5) Uani 1 1 d . . .
O2 O 0.70625(12) 0.61645(13) 0.86068(6) 0.0341(4) Uani 1 1 d . . .
O3 O 0.86145(12) 0.73435(11) 0.85582(5) 0.0276(3) Uani 1 1 d . . .
O4 O 0.82852(16) 0.59046(15) 0.80409(5) 0.0447(5) Uani 1 1 d . . .
S1 S 0.81321(4) 0.63073(4) 0.846265(16) 0.02157(10) Uani 1 1 d . . .
C52 C 0.2157(5) 0.0416(4) 0.58250(13) 0.0629(13) Uani 0.75 1 d P A 1
H52A H 0.2322 -0.0080 0.6060 0.076 Uiso 0.75 1 calc PR A 1
H52B H 0.2624 0.1040 0.5871 0.076 Uiso 0.75 1 calc PR A 1
Cl1 Cl 0.24315(14) -0.02100(10) 0.53349(4) 0.0713(4) Uani 0.75 1 d P A 1
Cl2 Cl 0.07997(11) 0.08158(15) 0.58245(3) 0.0546(4) Uani 0.75 1 d P A 1
C53 C 0.3135(7) -0.0138(7) 0.5218(3) 0.031(2) Uani 0.25 1 d PD B 2
H53A H 0.2741 -0.0665 0.5044 0.047 Uiso 0.25 1 calc PR B 2
H53B H 0.3854 -0.0401 0.5298 0.047 Uiso 0.25 1 calc PR B 2
H53C H 0.3184 0.0516 0.5058 0.047 Uiso 0.25 1 calc PR B 2
C54 C 0.2547(6) 0.0076(12) 0.5617(3) 0.053(3) Uani 0.25 1 d PD B 2
H54A H 0.2511 -0.0569 0.5790 0.063 Uiso 0.25 1 calc PR B 2
H54B H 0.2908 0.0637 0.5790 0.063 Uiso 0.25 1 calc PR B 2
C55 C 0.0875(14) 0.055(2) 0.5824(4) 0.108(14) Uani 0.25 1 d PDU B 2
H55A H 0.1276 0.0995 0.6037 0.130 Uiso 0.25 1 calc PR B 2
H55B H 0.0727 -0.0137 0.5953 0.130 Uiso 0.25 1 calc PR B 2
C56 C -0.0179(9) 0.1100(8) 0.5667(3) 0.040(2) Uani 0.25 1 d PD B 2
H56A H -0.0021 0.1784 0.5544 0.060 Uiso 0.25 1 calc PR B 2
H56B H -0.0622 0.1204 0.5905 0.060 Uiso 0.25 1 calc PR B 2
H56C H -0.0563 0.0658 0.5455 0.060 Uiso 0.25 1 calc PR B 2
O5 O 0.1487(5) 0.0409(5) 0.5458(2) 0.0294(13) Uani 0.25 1 d PD B 2

loop_
_atom_site_aniso_label
_atom_site_aniso_U_11
_atom_site_aniso_U_22
_atom_site_aniso_U_33
_atom_site_aniso_U_23
_atom_site_aniso_U_13
_atom_site_aniso_U_12
C1 0.0206(9) 0.0185(10) 0.0201(9) -0.0031(7) 0.0076(7) 0.0019(7)
C2 0.0256(10) 0.0202(10) 0.0157(9) -0.0039(7) 0.0017(8) 0.0059(8)
C3 0.0201(9) 0.0207(10) 0.0239(10) -0.0064(8) 0.0012(8) -0.0007(8)
C4 0.0240(10) 0.0138(9) 0.0228(10) -0.0032(7) 0.0028(8) 0.0032(7)
C5 0.0174(9) 0.0191(9) 0.0234(10) -0.0039(8) 0.0028(7) 0.0067(7)
C6 0.0131(8) 0.0149(9) 0.0239(10) -0.0011(7) -0.0004(7) 0.0013(7)
C7 0.0169(9) 0.0219(10) 0.0228(10) 0.0045(8) -0.0003(8) 0.0008(8)
C8 0.0171(9) 0.0139(9) 0.0223(9) 0.0001(7) 0.0037(7) 0.0008(7)
C9 0.0204(9) 0.0269(11) 0.0197(10) 0.0009(8) 0.0015(8) 0.0007(8)
C10 0.0242(10) 0.0334(12) 0.0238(10) 0.0043(9) 0.0075(8) 0.0020(9)
C11 0.0165(10) 0.0349(12) 0.0364(12) 0.0070(10) 0.0035(9) -0.0016(9)
C12 0.0204(10) 0.0258(11) 0.0308(11) 0.0066(9) -0.0046(8) -0.0037(8)
C13 0.0239(10) 0.0181(9) 0.0206(10) 0.0028(8) 0.0003(8) -0.0027(8)
C14 0.0331(16) 0.200(5) 0.054(2) 0.058(3) 0.0149(15) -0.017(2)
C15 0.0140(8) 0.0139(8) 0.0156(8) -0.0015(7) 0.0003(7) 0.0017(7)
C16 0.0221(10) 0.0168(9) 0.0229(10) 0.0023(8) -0.0014(8) -0.0052(7)
C17 0.0352(12) 0.0232(10) 0.0190(10) 0.0056(8) -0.0073(9) -0.0029(9)
C18 0.0239(10) 0.0222(10) 0.0206(10) -0.0024(8) -0.0073(8) -0.0013(8)
C19 0.0180(9) 0.0177(9) 0.0222(10) -0.0018(7) 0.0009(7) -0.0016(7)
C20 0.0167(9) 0.0165(9) 0.0178(9) 0.0028(7) 0.0013(7) 0.0002(7)
C21 0.0132(8) 0.0173(9) 0.0161(9) -0.0031(7) -0.0009(7) 0.0006(7)
C22 0.0182(9) 0.0210(10) 0.0183(9) 0.0009(7) -0.0005(7) 0.0006(7)
C23 0.0239(10) 0.0374(12) 0.0176(10) 0.0026(9) 0.0056(8) 0.0022(9)
C24 0.0217(10) 0.0408(13) 0.0237(10) -0.0043(9) 0.0053(8) 0.0100(9)
C25 0.0221(10) 0.0240(11) 0.0289(11) -0.0038(9) -0.0013(8) 0.0086(8)
C26 0.0187(9) 0.0185(9) 0.0220(10) -0.0005(8) 0.0024(7) 0.0000(7)
C27 0.0120(8) 0.0140(9) 0.0214(9) 0.0026(7) 0.0004(7) 0.0003(7)
C28 0.0141(8) 0.0165(9) 0.0223(9) 0.0012(8) -0.0008(7) 0.0015(7)
C29 0.0152(9) 0.0159(9) 0.0330(11) 0.0010(8) -0.0048(8) 0.0004(7)
C30 0.0139(9) 0.0192(10) 0.0410(12) 0.0090(9) 0.0003(8) -0.0029(7)
C31 0.0162(9) 0.0251(11) 0.0286(11) 0.0064(8) 0.0059(8) 0.0014(8)
C32 0.0159(9) 0.0171(9) 0.0245(10) 0.0013(8) 0.0025(7) 0.0018(7)
C33 0.0137(8) 0.0182(9) 0.0185(9) -0.0029(7) 0.0005(7) -0.0014(7)
C34 0.0141(9) 0.0256(11) 0.0266(10) 0.0048(8) 0.0009(8) 0.0025(8)
C35 0.0224(10) 0.0234(10) 0.0292(11) 0.0074(9) 0.0035(8) -0.0019(8)
C36 0.0176(9) 0.0287(11) 0.0315(11) 0.0002(9) 0.0070(8) -0.0024(8)
C37 0.0180(9) 0.0235(10) 0.0401(12) 0.0025(9) 0.0061(9) 0.0043(8)
C38 0.0185(9) 0.0175(10) 0.0270(10) 0.0018(8) 0.0008(8) 0.0007(7)
C39 0.0179(9) 0.0236(10) 0.0165(9) 0.0039(8) 0.0026(7) 0.0053(8)
C40 0.0365(12) 0.0274(11) 0.0256(11) 0.0022(9) -0.0064(9) -0.0012(9)
C41 0.0498(15) 0.0395(14) 0.0228(11) 0.0034(10) -0.0126(10) 0.0029(12)
C42 0.0355(12) 0.0372(13) 0.0223(11) 0.0101(9) -0.0002(9) 0.0123(10)
C43 0.0313(11) 0.0252(11) 0.0281(11) 0.0058(9) 0.0054(9) 0.0097(9)
C44 0.0261(10) 0.0239(10) 0.0190(10) 0.0008(8) 0.0028(8) 0.0062(8)
C45 0.0197(9) 0.0196(9) 0.0155(9) -0.0011(7) -0.0028(7) 0.0038(7)
C46 0.0198(10) 0.0240(10) 0.0260(10) -0.0015(8) -0.0004(8) 0.0011(8)
C47 0.0320(12) 0.0227(11) 0.0332(12) -0.0070(9) -0.0051(9) 0.0010(9)
C48 0.0377(13) 0.0286(12) 0.0266(11) -0.0087(9) -0.0017(9) 0.0101(10)
C49 0.0267(11) 0.0366(13) 0.0257(11) -0.0061(9) 0.0055(9) 0.0087(9)
C50 0.0210(10) 0.0265(11) 0.0214(10) -0.0023(8) 0.0004(8) 0.0022(8)
O1 0.0302(9) 0.0754(14) 0.0263(9) 0.0130(9) 0.0112(7) -0.0050(9)
P1 0.0119(2) 0.0125(2) 0.0156(2) 0.00018(17) 0.00094(17) 0.00000(17)
P2 0.0133(2) 0.0157(2) 0.0162(2) 0.00056(18) 0.00068(17) 0.00171(17)
Ru1 0.01209(7) 0.01231(7) 0.01540(7) 0.00043(6) 0.00135(5) 0.00092(5)
C51 0.0396(14) 0.0235(12) 0.0611(18) 0.0046(12) -0.0022(12) 0.0051(10)
F1 0.0329(9) 0.0447(10) 0.1370(19) -0.0048(11) -0.0080(10) 0.0170(7)
F2 0.0716(12) 0.0197(7) 0.0934(14) 0.0105(8) -0.0066(10) 0.0028(7)
F3 0.0941(15) 0.0604(11) 0.0420(10) 0.0162(8) -0.0240(9) 0.0000(10)
O2 0.0228(8) 0.0284(9) 0.0514(10) -0.0107(7) 0.0055(7) -0.0063(6)
O3 0.0247(8) 0.0171(7) 0.0402(9) -0.0025(6) -0.0041(6) -0.0033(6)
O4 0.0672(13) 0.0390(10) 0.0291(9) -0.0075(8) 0.0123(8) -0.0204(9)
S1 0.0231(2) 0.0166(2) 0.0247(2) -0.00162(19) -0.00018(19) -0.00235(19)
C52 0.111(4) 0.044(2) 0.031(2) 0.0034(18) -0.013(2) 0.004(2)
Cl1 0.1118(12) 0.0500(7) 0.0519(7) 0.0012(5) 0.0040(7) -0.0010(7)
Cl2 0.0794(9) 0.0456(7) 0.0368(6) 0.0041(4) -0.0103(5) -0.0237(5)
C53 0.013(4) 0.019(4) 0.061(7) -0.005(4) -0.002(4) 0.007(3)
C54 0.055(8) 0.071(9) 0.029(7) 0.008(6) -0.016(6) 0.002(7)
C55 0.111(14) 0.108(15) 0.105(14) -0.004(5) 0.001(5) -0.010(5)
C56 0.053(7) 0.035(5) 0.032(5) -0.011(4) 0.011(5) -0.011(5)
O5 0.030(3) 0.028(3) 0.030(3) -0.003(3) -0.001(3) 0.004(3)

loop_
_atom_type_symbol
_atom_type_description
_atom_type_scat_dispersion_real
_atom_type_scat_dispersion_imag
_atom_type_scat_source
C C 0.0033 0.0016 'International Tables Vol C Tables 4.2.6.8 and 6.1.1.4'
H H 0.0000 0.0000 'International Tables Vol C Tables 4.2.6.8 and 6.1.1.4'
O O 0.0106 0.0060 'International Tables Vol C Tables 4.2.6.8 and 6.1.1.4'
F F 0.0171 0.0103 'International Tables Vol C Tables 4.2.6.8 and 6.1.1.4'
P P 0.1023 0.0942 'International Tables Vol C Tables 4.2.6.8 and 6.1.1.4'
S S 0.1246 0.1234 'International Tables Vol C Tables 4.2.6.8 and 6.1.1.4'
Ru Ru -1.2594 0.8363 'International Tables Vol C Tables 4.2.6.8 and 6.1.1.4'
Cl Cl 0.1484 0.1585 'International Tables Vol C Tables 4.2.6.8 and 6.1.1.4'

loop_
_geom_angle_atom_site_label_1
_geom_angle_atom_site_label_2
_geom_angle_atom_site_label_3
_geom_angle
_geom_angle_site_symmetry_1
_geom_angle_site_symmetry_3
_geom_angle_publ_flag
C2 C1 C5 107.30(17) . . ?
C2 C1 Ru1 73.00(11) . . ?
C5 C1 Ru1 69.47(10) . . ?
C2 C1 H1 126.3 . . ?
C5 C1 H1 126.3 . . ?
Ru1 C1 H1 126.3 . . ?
C1 C2 C3 108.96(17) . . ?
C1 C2 Ru1 71.29(11) . . ?
C3 C2 Ru1 70.66(11) . . ?
C1 C2 H2 125.5 . . ?
C3 C2 H2 125.5 . . ?
Ru1 C2 H2 125.5 . . ?
C4 C3 C2 107.53(18) . . ?
C4 C3 Ru1 70.83(11) . . ?
C2 C3 Ru1 73.01(11) . . ?
C4 C3 H3 126.1 . . ?
C2 C3 H3 126.1 . . ?
Ru1 C3 H3 126.1 . . ?
C5 C4 C3 107.97(18) . . ?
C5 C4 Ru1 70.74(11) . . ?
C3 C4 Ru1 72.52(11) . . ?
C5 C4 H4 125.9 . . ?
C3 C4 H4 125.9 . . ?
Ru1 C4 H4 125.9 . . ?
C4 C5 C1 108.21(17) . . ?
C4 C5 Ru1 72.37(11) . . ?
C1 C5 Ru1 73.40(10) . . ?
C4 C5 H5 125.7 . . ?
C1 C5 H5 125.7 . . ?
Ru1 C5 H5 125.7 . . ?
C7 C6 Ru1 170.20(16) . . ?
C6 C7 C8 129.31(19) . . ?
C6 C7 H7 115.5(16) . . ?
C8 C7 H7 115.2(16) . . ?
C9 C8 C13 118.90(18) . . ?
C9 C8 C7 118.96(18) . . ?
C13 C8 C7 122.13(18) . . ?
C8 C9 C10 120.41(19) . . ?
C8 C9 H9 119.8 . . ?
C10 C9 H9 119.8 . . ?
O1 C10 C11 124.7(2) . . ?
O1 C10 C9 114.60(19) . . ?
C11 C10 C9 120.7(2) . . ?
C12 C11 C10 118.8(2) . . ?
C12 C11 H11 120.6 . . ?
C10 C11 H11 120.6 . . ?
C13 C12 C11 121.13(19) . . ?
C13 C12 H12 119.4 . . ?
C11 C12 H12 119.4 . . ?
C12 C13 C8 120.04(19) . . ?
C12 C13 H13 120.0 . . ?
C8 C13 H13 120.0 . . ?
O1 C14 H14A 109.5 . . ?
O1 C14 H14B 109.5 . . ?
H14A C14 H14B 109.5 . . ?
O1 C14 H14C 109.5 . . ?
H14A C14 H14C 109.5 . . ?
H14B C14 H14C 109.5 . . ?
C16 C15 C20 118.57(17) . . ?
C16 C15 P1 125.63(14) . . ?
C20 C15 P1 115.52(14) . . ?
C17 C16 C15 120.06(18) . . ?
C17 C16 H16 120.0 . . ?
C15 C16 H16 120.0 . . ?
C18 C17 C16 120.69(19) . . ?
C18 C17 H17 119.7 . . ?
C16 C17 H17 119.7 . . ?
C17 C18 C19 119.76(18) . . ?
C17 C18 H18 120.1 . . ?
C19 C18 H18 120.1 . . ?
C20 C19 C18 119.85(18) . . ?
C20 C19 H19 120.1 . . ?
C18 C19 H19 120.1 . . ?
C19 C20 C15 121.03(17) . . ?
C19 C20 H20 119.5 . . ?
C15 C20 H20 119.5 . . ?
C22 C21 C26 118.87(17) . . ?
C22 C21 P1 122.43(14) . . ?
C26 C21 P1 117.72(14) . . ?
C21 C22 C23 120.15(19) . . ?
C21 C22 H22 119.9 . . ?
C23 C22 H22 119.9 . . ?
C24 C23 C22 120.6(2) . . ?
C24 C23 H23 119.7 . . ?
C22 C23 H23 119.7 . . ?
C23 C24 C25 119.71(19) . . ?
C23 C24 H24 120.1 . . ?
C25 C24 H24 120.1 . . ?
C24 C25 C26 119.9(2) . . ?
C24 C25 H25 120.0 . . ?
C26 C25 H25 120.0 . . ?
C25 C26 C21 120.70(19) . . ?
C25 C26 H26 119.7 . . ?
C21 C26 H26 119.7 . . ?
C28 C27 C32 119.23(17) . . ?
C28 C27 P1 120.21(14) . . ?
C32 C27 P1 120.30(15) . . ?
C29 C28 C27 120.26(18) . . ?
C29 C28 H28 119.9 . . ?
C27 C28 H28 119.9 . . ?
C30 C29 C28 120.14(19) . . ?
C30 C29 H29 119.9 . . ?
C28 C29 H29 119.9 . . ?
C29 C30 C31 120.02(18) . . ?
C29 C30 H30 120.0 . . ?
C31 C30 H30 120.0 . . ?
C30 C31 C32 120.08(19) . . ?
C30 C31 H31 120.0 . . ?
C32 C31 H31 120.0 . . ?
C31 C32 C27 120.11(19) . . ?
C31 C32 H32 119.9 . . ?
C27 C32 H32 119.9 . . ?
C38 C33 C34 118.79(17) . . ?
C38 C33 P2 121.45(15) . . ?
C34 C33 P2 119.58(14) . . ?
C35 C34 C33 120.80(18) . . ?
C35 C34 H34 119.6 . . ?
C33 C34 H34 119.6 . . ?
C36 C35 C34 120.0(2) . . ?
C36 C35 H35 120.0 . . ?
C34 C35 H35 120.0 . . ?
C37 C36 C35 119.68(19) . . ?
C37 C36 H36 120.2 . . ?
C35 C36 H36 120.2 . . ?
C36 C37 C38 120.99(19) . . ?
C36 C37 H37 119.5 . . ?
C38 C37 H37 119.5 . . ?
C37 C38 C33 119.70(19) . . ?
C37 C38 H38 120.1 . . ?
C33 C38 H38 120.1 . . ?
C44 C39 C40 118.86(18) . . ?
C44 C39 P2 122.58(15) . . ?
C40 C39 P2 118.55(16) . . ?
C41 C40 C39 120.0(2) . . ?
C41 C40 H40 120.0 . . ?
C39 C40 H40 120.0 . . ?
C40 C41 C42 120.6(2) . . ?
C40 C41 H41 119.7 . . ?
C42 C41 H41 119.7 . . ?
C43 C42 C41 119.6(2) . . ?
C43 C42 H42 120.2 . . ?
C41 C42 H42 120.2 . . ?
C42 C43 C44 120.2(2) . . ?
C42 C43 H43 119.9 . . ?
C44 C43 H43 119.9 . . ?
C43 C44 C39 120.6(2) . . ?
C43 C44 H44 119.7 . . ?
C39 C44 H44 119.7 . . ?
C46 C45 C50 118.83(18) . . ?
C46 C45 P2 123.54(15) . . ?
C50 C45 P2 117.54(15) . . ?
C47 C46 C45 120.1(2) . . ?
C47 C46 H46 120.0 . . ?
C45 C46 H46 120.0 . . ?
C48 C47 C46 120.5(2) . . ?
C48 C47 H47 119.7 . . ?
C46 C47 H47 119.7 . . ?
C47 C48 C49 120.0(2) . . ?
C47 C48 H48 120.0 . . ?
C49 C48 H48 120.0 . . ?
C48 C49 C50 119.9(2) . . ?
C48 C49 H49 120.1 . . ?
C50 C49 H49 120.1 . . ?
C49 C50 C45 120.7(2) . . ?
C49 C50 H50 119.7 . . ?
C45 C50 H50 119.7 . . ?
C10 O1 C14 117.5(2) . . ?
C27 P1 C21 103.71(9) . . ?
C27 P1 C15 105.99(8) . . ?
C21 P1 C15 94.77(8) . . ?
C27 P1 Ru1 113.68(6) . . ?
C21 P1 Ru1 126.10(6) . . ?
C15 P1 Ru1 109.70(6) . . ?
C45 P2 C33 106.06(9) . . ?
C45 P2 C39 101.07(9) . . ?
C33 P2 C39 103.09(9) . . ?
C45 P2 Ru1 119.44(6) . . ?
C33 P2 Ru1 112.06(6) . . ?
C39 P2 Ru1 113.38(7) . . ?
C6 Ru1 C5 117.56(8) . . ?
C6 Ru1 C4 93.81(8) . . ?
C5 Ru1 C4 36.89(7) . . ?
C6 Ru1 C3 104.87(8) . . ?
C5 Ru1 C3 61.35(7) . . ?
C4 Ru1 C3 36.64(7) . . ?
C6 Ru1 C1 153.84(8) . . ?
C5 Ru1 C1 37.13(7) . . ?
C4 Ru1 C1 61.36(7) . . ?
C3 Ru1 C1 60.84(7) . . ?
C6 Ru1 C2 140.06(8) . . ?
C5 Ru1 C2 60.66(7) . . ?
C4 Ru1 C2 60.60(7) . . ?
C3 Ru1 C2 36.34(7) . . ?
C1 Ru1 C2 35.71(7) . . ?
C6 Ru1 P2 89.10(6) . . ?
C5 Ru1 P2 88.43(5) . . ?
C4 Ru1 P2 117.38(5) . . ?
C3 Ru1 P2 149.77(5) . . ?
C1 Ru1 P2 95.18(5) . . ?
C2 Ru1 P2 128.99(5) . . ?
C6 Ru1 P1 98.43(6) . . ?
C5 Ru1 P1 143.66(5) . . ?
C4 Ru1 P1 143.16(5) . . ?
C3 Ru1 P1 106.51(5) . . ?
C1 Ru1 P1 106.53(5) . . ?
C2 Ru1 P1 88.95(5) . . ?
P2 Ru1 P1 97.522(18) . . ?
F1 C51 F3 107.3(2) . . ?
F1 C51 F2 107.3(2) . . ?
F3 C51 F2 107.5(2) . . ?
F1 C51 S1 111.3(2) . . ?
F3 C51 S1 111.89(18) . . ?
F2 C51 S1 111.26(19) . . ?
O4 S1 O2 115.44(11) . . ?
O4 S1 O3 115.01(10) . . ?
O2 S1 O3 114.86(9) . . ?
O4 S1 C51 102.43(13) . . ?
O2 S1 C51 103.12(12) . . ?
O3 S1 C51 103.41(11) . . ?
Cl2 C52 Cl1 111.6(3) . . ?
Cl2 C52 H52A 109.3 . . ?
Cl1 C52 H52A 109.3 . . ?
Cl2 C52 H52B 109.3 . . ?
Cl1 C52 H52B 109.3 . . ?
H52A C52 H52B 108.0 . . ?
C54 C53 H53A 109.5 . . ?
C54 C53 H53B 109.5 . . ?
H53A C53 H53B 109.5 . . ?
C54 C53 H53C 109.5 . . ?
H53A C53 H53C 109.5 . . ?
H53B C53 H53C 109.5 . . ?
O5 C54 C53 104.2(7) . . ?
O5 C54 H54A 110.9 . . ?
C53 C54 H54A 110.9 . . ?
O5 C54 H54B 110.9 . . ?
C53 C54 H54B 110.9 . . ?
H54A C54 H54B 108.9 . . ?
O5 C55 C56 106.8(9) . . ?
O5 C55 H55A 110.4 . . ?
C56 C55 H55A 110.4 . . ?
O5 C55 H55B 110.4 . . ?
C56 C55 H55B 110.4 . . ?
H55A C55 H55B 108.6 . . ?
C55 C56 H56A 109.5 . . ?
C55 C56 H56B 109.5 . . ?
H56A C56 H56B 109.5 . . ?
C55 C56 H56C 109.5 . . ?
H56A C56 H56C 109.5 . . ?
H56B C56 H56C 109.5 . . ?
C55 O5 C54 106.3(8) . . ?

loop_
_geom_bond_atom_site_label_1
_geom_bond_atom_site_label_2
_geom_bond_distance
_geom_bond_site_symmetry_2
_geom_bond_publ_flag
C1 C2 1.407(3) . ?
C1 C5 1.438(3) . ?
C1 Ru1 2.2824(19) . ?
C1 H1 0.9800 . ?
C2 C3 1.428(3) . ?
C2 Ru1 2.3045(19) . ?
C2 H2 0.9800 . ?
C3 C4 1.423(3) . ?
C3 Ru1 2.2738(19) . ?
C3 H3 0.9800 . ?
C4 C5 1.418(3) . ?
C4 Ru1 2.2516(19) . ?
C4 H4 0.9800 . ?
C5 Ru1 2.2303(18) . ?
C5 H5 0.9800 . ?
C6 C7 1.322(3) . ?
C6 Ru1 1.8405(19) . ?
C7 C8 1.467(3) . ?
C7 H7 0.87(2) . ?
C8 C9 1.389(3) . ?
C8 C13 1.399(3) . ?
C9 C10 1.390(3) . ?
C9 H9 0.9300 . ?
C10 O1 1.373(3) . ?
C10 C11 1.386(3) . ?
C11 C12 1.385(3) . ?
C11 H11 0.9300 . ?
C12 C13 1.383(3) . ?
C12 H12 0.9300 . ?
C13 H13 0.9300 . ?
C14 O1 1.419(3) . ?
C14 H14A 0.9600 . ?
C14 H14B 0.9600 . ?
C14 H14C 0.9600 . ?
C15 C16 1.391(3) . ?
C15 C20 1.400(3) . ?
C15 P1 1.8432(18) . ?
C16 C17 1.391(3) . ?
C16 H16 0.9300 . ?
C17 C18 1.380(3) . ?
C17 H17 0.9300 . ?
C18 C19 1.384(3) . ?
C18 H18 0.9300 . ?
C19 C20 1.382(3) . ?
C19 H19 0.9300 . ?
C20 H20 0.9300 . ?
C21 C22 1.387(3) . ?
C21 C26 1.398(3) . ?
C21 P1 1.8387(19) . ?
C22 C23 1.390(3) . ?
C22 H22 0.9300 . ?
C23 C24 1.381(3) . ?
C23 H23 0.9300 . ?
C24 C25 1.384(3) . ?
C24 H24 0.9300 . ?
C25 C26 1.386(3) . ?
C25 H25 0.9300 . ?
C26 H26 0.9300 . ?
C27 C28 1.393(3) . ?
C27 C32 1.397(3) . ?
C27 P1 1.8189(19) . ?
C28 C29 1.390(3) . ?
C28 H28 0.9300 . ?
C29 C30 1.384(3) . ?
C29 H29 0.9300 . ?
C30 C31 1.387(3) . ?
C30 H30 0.9300 . ?
C31 C32 1.390(3) . ?
C31 H31 0.9300 . ?
C32 H32 0.9300 . ?
C33 C38 1.395(3) . ?
C33 C34 1.397(3) . ?
C33 P2 1.8248(19) . ?
C34 C35 1.385(3) . ?
C34 H34 0.9300 . ?
C35 C36 1.384(3) . ?
C35 H35 0.9300 . ?
C36 C37 1.376(3) . ?
C36 H36 0.9300 . ?
C37 C38 1.393(3) . ?
C37 H37 0.9300 . ?
C38 H38 0.9300 . ?
C39 C44 1.388(3) . ?
C39 C40 1.398(3) . ?
C39 P2 1.8332(19) . ?
C40 C41 1.383(3) . ?
C40 H40 0.9300 . ?
C41 C42 1.384(4) . ?
C41 H41 0.9300 . ?
C42 C43 1.377(3) . ?
C42 H42 0.9300 . ?
C43 C44 1.387(3) . ?
C43 H43 0.9300 . ?
C44 H44 0.9300 . ?
C45 C46 1.394(3) . ?
C45 C50 1.395(3) . ?
C45 P2 1.820(2) . ?
C46 C47 1.389(3) . ?
C46 H46 0.9300 . ?
C47 C48 1.378(3) . ?
C47 H47 0.9300 . ?
C48 C49 1.382(3) . ?
C48 H48 0.9300 . ?
C49 C50 1.387(3) . ?
C49 H49 0.9300 . ?
C50 H50 0.9300 . ?
P1 Ru1 2.3493(5) . ?
P2 Ru1 2.3372(5) . ?
C51 F1 1.333(3) . ?
C51 F3 1.334(3) . ?
C51 F2 1.336(3) . ?
C51 S1 1.824(3) . ?
O2 S1 1.4337(16) . ?
O3 S1 1.4416(15) . ?
O4 S1 1.4329(17) . ?
C52 Cl2 1.744(6) . ?
C52 Cl1 1.770(5) . ?
C52 H52A 0.9700 . ?
C52 H52B 0.9700 . ?
C53 C54 1.509(5) . ?
C53 H53A 0.9600 . ?
C53 H53B 0.9600 . ?
C53 H53C 0.9600 . ?
C54 O5 1.425(5) . ?
C54 H54A 0.9700 . ?
C54 H54B 0.9700 . ?
C55 O5 1.424(5) . ?
C55 C56 1.516(5) . ?
C55 H55A 0.9700 . ?
C55 H55B 0.9700 . ?
C56 H56A 0.9600 . ?
C56 H56B 0.9600 . ?
C56 H56C 0.9600 . ?

loop_
_geom_torsion_atom_site_label_1
_geom_torsion_atom_site_label_2
_geom_torsion_atom_site_label_3
_geom_torsion_atom_site_label_4
_geom_torsion
_geom_torsion_site_symmetry_1
_geom_torsion_site_symmetry_2
_geom_torsion_site_symmetry_3
_geom_torsion_site_symmetry_4
_geom_torsion_publ_flag
C5 C1 C2 C3 0.4(2) . . . . ?
Ru1 C1 C2 C3 -60.92(14) . . . . ?
C5 C1 C2 Ru1 61.35(13) . . . . ?
C1 C2 C3 C4 -1.5(2) . . . . ?
Ru1 C2 C3 C4 -62.83(13) . . . . ?
C1 C2 C3 Ru1 61.31(13) . . . . ?
C2 C3 C4 C5 2.0(2) . . . . ?
Ru1 C3 C4 C5 -62.24(13) . . . . ?
C2 C3 C4 Ru1 64.26(13) . . . . ?
C3 C4 C5 C1 -1.8(2) . . . . ?
Ru1 C4 C5 C1 -65.16(13) . . . . ?
C3 C4 C5 Ru1 63.40(13) . . . . ?
C2 C1 C5 C4 0.8(2) . . . . ?
Ru1 C1 C5 C4 64.48(13) . . . . ?
C2 C1 C5 Ru1 -63.66(13) . . . . ?
Ru1 C6 C7 C8 -138.6(9) . . . . ?
C6 C7 C8 C9 -170.2(2) . . . . ?
C6 C7 C8 C13 10.9(3) . . . . ?
C13 C8 C9 C10 -0.5(3) . . . . ?
C7 C8 C9 C10 -179.34(19) . . . . ?
C8 C9 C10 O1 -179.9(2) . . . . ?
C8 C9 C10 C11 0.0(3) . . . . ?
O1 C10 C11 C12 -179.3(2) . . . . ?
C9 C10 C11 C12 0.8(3) . . . . ?
C10 C11 C12 C13 -1.3(3) . . . . ?
C11 C12 C13 C8 0.8(3) . . . . ?
C9 C8 C13 C12 0.0(3) . . . . ?
C7 C8 C13 C12 178.87(19) . . . . ?
C20 C15 C16 C17 -1.1(3) . . . . ?
P1 C15 C16 C17 -174.77(16) . . . . ?
C15 C16 C17 C18 2.0(3) . . . . ?
C16 C17 C18 C19 -0.9(3) . . . . ?
C17 C18 C19 C20 -0.9(3) . . . . ?
C18 C19 C20 C15 1.8(3) . . . . ?
C16 C15 C20 C19 -0.7(3) . . . . ?
P1 C15 C20 C19 173.56(15) . . . . ?
C26 C21 C22 C23 0.3(3) . . . . ?
P1 C21 C22 C23 -168.13(15) . . . . ?
C21 C22 C23 C24 -0.7(3) . . . . ?
C22 C23 C24 C25 0.1(3) . . . . ?
C23 C24 C25 C26 0.8(3) . . . . ?
C24 C25 C26 C21 -1.2(3) . . . . ?
C22 C21 C26 C25 0.6(3) . . . . ?
P1 C21 C26 C25 169.59(15) . . . . ?
C32 C27 C28 C29 0.5(3) . . . . ?
P1 C27 C28 C29 174.66(14) . . . . ?
C27 C28 C29 C30 2.5(3) . . . . ?
C28 C29 C30 C31 -2.5(3) . . . . ?
C29 C30 C31 C32 -0.5(3) . . . . ?
C30 C31 C32 C27 3.6(3) . . . . ?
C28 C27 C32 C31 -3.6(3) . . . . ?
P1 C27 C32 C31 -177.68(14) . . . . ?
C38 C33 C34 C35 -0.2(3) . . . . ?
P2 C33 C34 C35 -175.30(16) . . . . ?
C33 C34 C35 C36 0.5(3) . . . . ?
C34 C35 C36 C37 -0.6(3) . . . . ?
C35 C36 C37 C38 0.3(3) . . . . ?
C36 C37 C38 C33 0.0(3) . . . . ?
C34 C33 C38 C37 -0.1(3) . . . . ?
P2 C33 C38 C37 174.95(16) . . . . ?
C44 C39 C40 C41 -1.2(3) . . . . ?
P2 C39 C40 C41 -179.70(19) . . . . ?
C39 C40 C41 C42 0.2(4) . . . . ?
C40 C41 C42 C43 1.5(4) . . . . ?
C41 C42 C43 C44 -2.3(4) . . . . ?
C42 C43 C44 C39 1.3(3) . . . . ?
C40 C39 C44 C43 0.5(3) . . . . ?
P2 C39 C44 C43 178.88(16) . . . . ?
C50 C45 C46 C47 -1.2(3) . . . . ?
P2 C45 C46 C47 -177.75(16) . . . . ?
C45 C46 C47 C48 0.7(3) . . . . ?
C46 C47 C48 C49 0.1(3) . . . . ?
C47 C48 C49 C50 -0.3(3) . . . . ?
C48 C49 C50 C45 -0.2(3) . . . . ?
C46 C45 C50 C49 1.0(3) . . . . ?
P2 C45 C50 C49 177.74(16) . . . . ?
C11 C10 O1 C14 9.8(4) . . . . ?
C9 C10 O1 C14 -170.3(3) . . . . ?
C28 C27 P1 C21 35.83(17) . . . . ?
C32 C27 P1 C21 -150.12(15) . . . . ?
C28 C27 P1 C15 134.98(15) . . . . ?
C32 C27 P1 C15 -50.97(17) . . . . ?
C28 C27 P1 Ru1 -104.46(14) . . . . ?
C32 C27 P1 Ru1 69.60(16) . . . . ?
C22 C21 P1 C27 -149.30(15) . . . . ?
C26 C21 P1 C27 42.12(16) . . . . ?
C22 C21 P1 C15 102.95(16) . . . . ?
C26 C21 P1 C15 -65.62(16) . . . . ?
C22 C21 P1 Ru1 -15.71(19) . . . . ?
C26 C21 P1 Ru1 175.72(12) . . . . ?
C16 C15 P1 C27 -3.36(19) . . . . ?
C20 C15 P1 C27 -177.16(14) . . . . ?
C16 C15 P1 C21 102.38(18) . . . . ?
C20 C15 P1 C21 -71.41(15) . . . . ?
C16 C15 P1 Ru1 -126.47(16) . . . . ?
C20 C15 P1 Ru1 59.73(15) . . . . ?
C46 C45 P2 C33 -6.43(19) . . . . ?
C50 C45 P2 C33 176.99(15) . . . . ?
C46 C45 P2 C39 100.81(18) . . . . ?
C50 C45 P2 C39 -75.77(16) . . . . ?
C46 C45 P2 Ru1 -134.11(15) . . . . ?
C50 C45 P2 Ru1 49.30(17) . . . . ?
C38 C33 P2 C45 128.22(16) . . . . ?
C34 C33 P2 C45 -56.80(18) . . . . ?
C38 C33 P2 C39 22.44(18) . . . . ?
C34 C33 P2 C39 -162.59(16) . . . . ?
C38 C33 P2 Ru1 -99.82(16) . . . . ?
C34 C33 P2 Ru1 75.15(16) . . . . ?
C44 C39 P2 C45 147.30(17) . . . . ?
C40 C39 P2 C45 -34.28(19) . . . . ?
C44 C39 P2 C33 -103.13(18) . . . . ?
C40 C39 P2 C33 75.29(18) . . . . ?
C44 C39 P2 Ru1 18.24(19) . . . . ?
C40 C39 P2 Ru1 -163.34(15) . . . . ?
C7 C6 Ru1 C5 16.0(10) . . . . ?
C7 C6 Ru1 C4 45.6(10) . . . . ?
C7 C6 Ru1 C3 81.1(10) . . . . ?
C7 C6 Ru1 C1 28.2(11) . . . . ?
C7 C6 Ru1 C2 92.2(10) . . . . ?
C7 C6 Ru1 P2 -71.8(10) . . . . ?
C7 C6 Ru1 P1 -169.2(10) . . . . ?
C4 C5 Ru1 C6 55.23(14) . . . . ?
C1 C5 Ru1 C6 171.13(11) . . . . ?
C1 C5 Ru1 C4 115.90(17) . . . . ?
C4 C5 Ru1 C3 -37.33(11) . . . . ?
C1 C5 Ru1 C3 78.57(12) . . . . ?
C4 C5 Ru1 C1 -115.90(17) . . . . ?
C4 C5 Ru1 C2 -79.09(12) . . . . ?
C1 C5 Ru1 C2 36.81(11) . . . . ?
C4 C5 Ru1 P2 143.39(11) . . . . ?
C1 C5 Ru1 P2 -100.70(11) . . . . ?
C4 C5 Ru1 P1 -116.02(12) . . . . ?
C1 C5 Ru1 P1 -0.12(16) . . . . ?
C5 C4 Ru1 C6 -133.12(12) . . . . ?
C3 C4 Ru1 C6 109.96(12) . . . . ?
C3 C4 Ru1 C5 -116.92(17) . . . . ?
C5 C4 Ru1 C3 116.92(17) . . . . ?
C5 C4 Ru1 C1 38.22(11) . . . . ?
C3 C4 Ru1 C1 -78.69(13) . . . . ?
C5 C4 Ru1 C2 79.27(12) . . . . ?
C3 C4 Ru1 C2 -37.65(12) . . . . ?
C5 C4 Ru1 P2 -42.16(12) . . . . ?
C3 C4 Ru1 P2 -159.08(10) . . . . ?
C5 C4 Ru1 P1 117.37(11) . . . . ?
C3 C4 Ru1 P1 0.46(17) . . . . ?
C4 C3 Ru1 C6 -76.01(13) . . . . ?
C2 C3 Ru1 C6 167.91(12) . . . . ?
C4 C3 Ru1 C5 37.59(12) . . . . ?
C2 C3 Ru1 C5 -78.49(12) . . . . ?
C2 C3 Ru1 C4 -116.08(17) . . . . ?
C4 C3 Ru1 C1 80.24(12) . . . . ?
C2 C3 Ru1 C1 -35.84(11) . . . . ?
C4 C3 Ru1 C2 116.08(17) . . . . ?
C4 C3 Ru1 P2 39.04(18) . . . . ?
C2 C3 Ru1 P2 -77.04(15) . . . . ?
C4 C3 Ru1 P1 -179.71(10) . . . . ?
C2 C3 Ru1 P1 64.20(11) . . . . ?
C2 C1 Ru1 C6 98.47(19) . . . . ?
C5 C1 Ru1 C6 -18.1(2) . . . . ?
C2 C1 Ru1 C5 116.52(17) . . . . ?
C2 C1 Ru1 C4 78.55(12) . . . . ?
C5 C1 Ru1 C4 -37.97(11) . . . . ?
C2 C1 Ru1 C3 36.47(11) . . . . ?
C5 C1 Ru1 C3 -80.06(12) . . . . ?
C5 C1 Ru1 C2 -116.52(17) . . . . ?
C2 C1 Ru1 P2 -162.99(11) . . . . ?
C5 C1 Ru1 P2 80.49(11) . . . . ?
C2 C1 Ru1 P1 -63.55(12) . . . . ?
C5 C1 Ru1 P1 179.93(10) . . . . ?
C1 C2 Ru1 C6 -137.22(13) . . . . ?
C3 C2 Ru1 C6 -18.38(18) . . . . ?
C1 C2 Ru1 C5 -38.29(11) . . . . ?
C3 C2 Ru1 C5 80.56(12) . . . . ?
C1 C2 Ru1 C4 -80.87(12) . . . . ?
C3 C2 Ru1 C4 37.97(11) . . . . ?
C1 C2 Ru1 C3 -118.84(17) . . . . ?
C3 C2 Ru1 C1 118.84(17) . . . . ?
C1 C2 Ru1 P2 22.02(14) . . . . ?
C3 C2 Ru1 P2 140.86(10) . . . . ?
C1 C2 Ru1 P1 120.86(11) . . . . ?
C3 C2 Ru1 P1 -120.30(11) . . . . ?
C45 P2 Ru1 C6 -71.20(9) . . . . ?
C33 P2 Ru1 C6 163.95(9) . . . . ?
C39 P2 Ru1 C6 47.75(9) . . . . ?
C45 P2 Ru1 C5 171.20(9) . . . . ?
C33 P2 Ru1 C5 46.35(9) . . . . ?
C39 P2 Ru1 C5 -69.85(9) . . . . ?
C45 P2 Ru1 C4 -165.03(9) . . . . ?
C33 P2 Ru1 C4 70.12(9) . . . . ?
C39 P2 Ru1 C4 -46.07(9) . . . . ?
C45 P2 Ru1 C3 169.93(13) . . . . ?
C33 P2 Ru1 C3 45.08(13) . . . . ?
C39 P2 Ru1 C3 -71.12(13) . . . . ?
C45 P2 Ru1 C1 134.65(9) . . . . ?
C33 P2 Ru1 C1 9.79(8) . . . . ?
C39 P2 Ru1 C1 -106.40(8) . . . . ?
C45 P2 Ru1 C2 121.95(10) . . . . ?
C33 P2 Ru1 C2 -2.90(10) . . . . ?
C39 P2 Ru1 C2 -119.09(9) . . . . ?
C45 P2 Ru1 P1 27.18(8) . . . . ?
C33 P2 Ru1 P1 -97.67(7) . . . . ?
C39 P2 Ru1 P1 146.14(7) . . . . ?
C27 P1 Ru1 C6 138.49(9) . . . . ?
C21 P1 Ru1 C6 8.70(9) . . . . ?
C15 P1 Ru1 C6 -103.05(9) . . . . ?
C27 P1 Ru1 C5 -49.34(11) . . . . ?
C21 P1 Ru1 C5 -179.14(11) . . . . ?
C15 P1 Ru1 C5 69.11(11) . . . . ?
C27 P1 Ru1 C4 -113.46(11) . . . . ?
C21 P1 Ru1 C4 116.74(11) . . . . ?
C15 P1 Ru1 C4 4.99(11) . . . . ?
C27 P1 Ru1 C3 -113.17(9) . . . . ?
C21 P1 Ru1 C3 117.03(9) . . . . ?
C15 P1 Ru1 C3 5.28(8) . . . . ?
C27 P1 Ru1 C1 -49.42(9) . . . . ?
C21 P1 Ru1 C1 -179.21(9) . . . . ?
C15 P1 Ru1 C1 69.04(8) . . . . ?
C27 P1 Ru1 C2 -80.93(9) . . . . ?
C21 P1 Ru1 C2 149.27(9) . . . . ?
C15 P1 Ru1 C2 37.52(8) . . . . ?
C27 P1 Ru1 P2 48.29(7) . . . . ?
C21 P1 Ru1 P2 -81.51(7) . . . . ?
C15 P1 Ru1 P2 166.74(6) . . . . ?
F1 C51 S1 O4 60.7(2) . . . . ?
F3 C51 S1 O4 -179.18(19) . . . . ?
F2 C51 S1 O4 -58.9(2) . . . . ?
F1 C51 S1 O2 -179.08(19) . . . . ?
F3 C51 S1 O2 -59.0(2) . . . . ?
F2 C51 S1 O2 61.3(2) . . . . ?
F1 C51 S1 O3 -59.1(2) . . . . ?
F3 C51 S1 O3 61.0(2) . . . . ?
F2 C51 S1 O3 -178.76(19) . . . . ?
C56 C55 O5 C54 169.8(16) . . . . ?
C53 C54 O5 C55 176.2(16) . . . . ?
